data_2008883
loop_
_publ_author_name
'Wang, Yan-Qia'
'Wang, Zhe-Ming'
'Liao, Chun-Sheng'
'Yan, Chun-Hua'

_publ_section_title
;
 Bis(1,10-phenanthrolin-1-ium) chlorodiiodide(1 --) dichloroiodide(1
 --)
;
_journal_issue 9
_journal_name_full 'Acta Crystallographica Section C'
_journal_page_first 1503
_journal_page_last 1506
_journal_paper_doi 10.1107/S0108270199007684
_journal_volume 55
_journal_year 1999
_chemical_formula_moiety '2C12 H9 N2 + , ClI2 - ,Cl2 I -'
_chemical_formula_sum 'C24 H18 Cl3 I3 N4'
_chemical_formula_weight 849.47
_chemical_name_systematic
;
 Di(1-hydro-1,10-Phenanthrolinium) iodinium-dichlorido diiodine-chloride
;
_space_group_IT_number 14
_symmetry_cell_setting monoclinic
_symmetry_space_group_name_Hall '-P 2ybc'
_symmetry_space_group_name_H-M 'P 1 21/c 1'
_audit_creation_method SHELXL-97
_cell_angle_alpha 90
_cell_angle_beta 99.569(4)
_cell_angle_gamma 90
_cell_formula_units_Z 4
_cell_length_a 8.9031(4)
_cell_length_b 15.7897(6)
_cell_length_c 20.0697(7)
_cell_measurement_reflns_used 25
_cell_measurement_temperature 293(2)
_cell_measurement_theta_max 13.75
_cell_measurement_theta_min 11.46
_cell_volume 2782.09(19)
_computing_cell_refinement 'CAD4 Argus Software'
_computing_data_collection 'CAD4 Argus Software (Nonius B. V., 1996)'
_computing_data_reduction 'MolEN (Enraf-Nonius, 1990)'
_computing_molecular_graphics 'SHELXTL/PC (Sheldrick, 1990) and ZORTEP (Zsolnai, 1998)'
_computing_publication_material SHELXL97
_computing_structure_refinement 'SHELXL97 (Sheldrick, 1997b)'
_computing_structure_solution 'SHELXS97 (Sheldrick, 1997a)'
_diffrn_ambient_temperature 293(2)
_diffrn_measured_fraction_theta_full 0.997
_diffrn_measured_fraction_theta_max 0.997
_diffrn_measurement_device_type 'Enraf Nonius CAD4 Mach3'
_diffrn_measurement_method \q/2\q
_diffrn_radiation_monochromator graphite
_diffrn_radiation_source 'fine-focus sealed tube'
_diffrn_radiation_type MoK\a
_diffrn_radiation_wavelength 0.71073
_diffrn_reflns_av_R_equivalents 0.0091
_diffrn_reflns_av_sigmaI/netI 0.0231
_diffrn_reflns_limit_h_max 0
_diffrn_reflns_limit_h_min -12
_diffrn_reflns_limit_k_max 21
_diffrn_reflns_limit_k_min 0
_diffrn_reflns_limit_l_max 27
_diffrn_reflns_limit_l_min -26
_diffrn_reflns_number 7821
_diffrn_reflns_theta_full 28.99
_diffrn_reflns_theta_max 28.99
_diffrn_reflns_theta_min 1.65
_diffrn_standards_decay_% 1.3
_diffrn_standards_interval_time 60
_diffrn_standards_number 3
_exptl_absorpt_coefficient_mu 3.679
_exptl_absorpt_correction_T_max 0.497
_exptl_absorpt_correction_T_min 0.441
_exptl_absorpt_correction_type psi-scan
_exptl_absorpt_process_details '(North et al., 1968)'
_exptl_crystal_colour 'dark red'
_exptl_crystal_density_diffrn 2.028
_exptl_crystal_density_method 'not measured'
_exptl_crystal_description column
_exptl_crystal_F_000 1600
_exptl_crystal_size_max 0.40
_exptl_crystal_size_mid 0.19
_exptl_crystal_size_min 0.19
_refine_diff_density_max 0.617
_refine_diff_density_min -0.783
_refine_ls_extinction_method none
_refine_ls_goodness_of_fit_ref 1.084
_refine_ls_hydrogen_treatment refall
_refine_ls_matrix_type full
_refine_ls_number_parameters 379
_refine_ls_number_reflns 7376
_refine_ls_number_restraints 0
_refine_ls_restrained_S_all 1.084
_refine_ls_R_factor_all 0.0509
_refine_ls_R_factor_gt 0.0332
_refine_ls_shift/su_max 0.003
_refine_ls_shift/su_mean 0.000
_refine_ls_structure_factor_coef Fsqd
_refine_ls_weighting_details 'calc w = 1/[\s^2^(Fo^2^)+(0.0266P)^2^+2.6180P] where P=(Fo^2^+2Fc^2^)/3'
_refine_ls_weighting_scheme calc
_refine_ls_wR_factor_ref 0.0745
_reflns_number_gt 5866
_reflns_number_total 7376
_reflns_threshold_expression I>2\s(I)
_cod_data_source_file da1070.cif
_cod_data_source_block last
_cod_depositor_comments
;
The following automatic conversions were performed:
'_symmetry_cell_setting' value 'Monoclinic' changed to 'monoclinic'
according to '/home/saulius/struct/CIF-dictionaries/cif_core.dic'
dictionary named 'cif_core.dic' version 2.4.1 from
2010-06-29.

'_geom_bond_publ_flag' value 'Y' changed to 'y' according to
'/home/saulius/struct/CIF-dictionaries/cif_core.dic' dictionary named
'cif_core.dic' version 2.4.1 from 2010-06-29 (5 times).

Automatic conversion script
Id: cif_fix_enum 1527 2010-12-29 10:47:43Z saulius 

The following automatic conversions were performed:

'_symmetry_cell_setting' value 'Monoclinic' changed to 'monoclinic'
according to /home/saulius/struct/CIF-dictionaries/cif_core.dic
dictionary named 'cif_core.dic' version 2.4.1 from
2010-06-29.

'_geom_bond_publ_flag' value 'Y' changed to 'y'
according to /home/saulius/struct/CIF-dictionaries/cif_core.dic
dictionary named 'cif_core.dic' version 2.4.1 from 2010-06-29 (5
times).

'_geom_angle_publ_flag' value 'Y' changed to 'y' according
to /home/saulius/struct/CIF-dictionaries/cif_core.dic dictionary
named 'cif_core.dic' version 2.4.1 from 2010-06-29 (4 times).

Automatic conversion script
Id: cif_fix_values 1715 2011-07-08 13:25:40Z adriana 
;
_cod_original_sg_symbol_H-M 'P 21/c'
_cod_database_code 2008883
_cod_database_fobs_code 2008883

loop_
_symmetry_equiv_pos_as_xyz
'x, y, z'
'-x, y+1/2, -z+1/2'
'-x, -y, -z'
'x, -y-1/2, z-1/2'

loop_
_atom_site_label
_atom_site_fract_x
_atom_site_fract_y
_atom_site_fract_z
_atom_site_U_iso_or_equiv
_atom_site_adp_type
_atom_site_calc_flag
_atom_site_refinement_flags
_atom_site_occupancy
_atom_site_disorder_assembly
_atom_site_disorder_group
_atom_site_type_symbol
I1 0.47831(2) 0.587626(15) 0.615538(11) 0.04617(7) Uani d . 1 . . I
I2 1.63491(3) 0.855484(18) 0.620324(13) 0.05699(8) Uani d . 1 . . I
I3 1.33495(3) 0.848479(16) 0.634984(12) 0.05052(7) Uani d . 1 . . I
Cl1 0.25467(12) 0.58865(8) 0.67946(6) 0.0685(3) Uani d . 1 . . Cl
Cl2 0.70649(11) 0.58402(7) 0.55319(5) 0.0630(3) Uani d . 1 . . Cl
Cl3 0.99198(9) 0.84289(6) 0.63021(4) 0.04643(18) Uani d . 1 . . Cl
N1 0.9536(4) 0.7333(2) 0.49655(15) 0.0450(7) Uani d . 1 . . N
N2 0.7510(4) 0.8575(2) 0.44705(17) 0.0572(8) Uani d . 1 . . N
N3 1.0086(3) 0.7055(2) 0.74716(15) 0.0428(6) Uani d . 1 . . N
N4 1.2223(3) 0.81198(19) 0.81463(15) 0.0482(7) Uani d . 1 . . N
C1 1.0548(4) 0.6766(3) 0.5239(2) 0.0530(9) Uani d . 1 . . C
C2 1.0797(5) 0.6050(3) 0.4887(2) 0.0588(10) Uani d . 1 . . C
C3 0.9969(5) 0.5919(3) 0.4264(2) 0.0575(10) Uani d . 1 . . C
C4 0.8879(4) 0.6512(2) 0.39718(19) 0.0497(8) Uani d . 1 . . C
C5 0.7950(6) 0.6417(3) 0.3322(2) 0.0673(12) Uani d . 1 . . C
C6 0.6947(6) 0.7005(4) 0.3077(2) 0.0702(13) Uani d . 1 . . C
C7 0.6727(4) 0.7756(3) 0.34430(19) 0.0558(10) Uani d . 1 . . C
C8 0.5696(5) 0.8402(4) 0.3204(3) 0.0725(13) Uani d . 1 . . C
C9 0.5585(6) 0.9091(4) 0.3590(3) 0.0791(15) Uani d . 1 . . C
C10 0.6495(6) 0.9150(3) 0.4213(3) 0.0734(13) Uani d . 1 . . C
C11 0.7617(4) 0.7882(2) 0.40860(17) 0.0475(8) Uani d . 1 . . C
C12 0.8685(4) 0.7243(2) 0.43442(16) 0.0422(7) Uani d . 1 . . C
C13 0.9068(4) 0.6565(3) 0.7095(2) 0.0535(9) Uani d . 1 . . C
C14 0.8731(5) 0.5786(3) 0.7334(2) 0.0623(11) Uani d . 1 . . C
C15 0.9422(5) 0.5525(3) 0.7959(2) 0.0590(10) Uani d . 1 . . C
C16 1.0499(4) 0.6048(2) 0.83543(18) 0.0459(8) Uani d . 1 . . C
C17 1.1288(5) 0.5817(3) 0.9009(2) 0.0587(10) Uani d . 1 . . C
C18 1.2319(6) 0.6339(3) 0.9360(2) 0.0619(11) Uani d . 1 . . C
C19 1.2680(4) 0.7142(2) 0.90904(17) 0.0487(8) Uani d . 1 . . C
C20 1.3780(5) 0.7701(3) 0.9428(2) 0.0583(10) Uani d . 1 . . C
C21 1.4083(5) 0.8437(3) 0.9122(2) 0.0586(10) Uani d . 1 . . C
C22 1.3265(5) 0.8616(3) 0.8483(2) 0.0556(9) Uani d . 1 . . C
C23 1.1936(4) 0.7390(2) 0.84502(16) 0.0404(7) Uani d . 1 . . C
C24 1.0821(4) 0.6829(2) 0.80892(16) 0.0387(7) Uani d . 1 . . C
H1 0.936(4) 0.773(2) 0.5157(19) 0.046(11) Uiso d . 1 . . H
H2 1.103(5) 0.686(3) 0.565(2) 0.063(12) Uiso d . 1 . . H
H3 1.144(5) 0.570(3) 0.508(2) 0.066(14) Uiso d . 1 . . H
H4 1.013(5) 0.543(3) 0.407(2) 0.061(12) Uiso d . 1 . . H
H5 0.805(5) 0.591(3) 0.310(2) 0.075(14) Uiso d . 1 . . H
H6 0.631(6) 0.689(4) 0.268(3) 0.103(18) Uiso d . 1 . . H
H7 0.508(5) 0.832(3) 0.277(2) 0.075(14) Uiso d . 1 . . H
H8 0.502(6) 0.950(3) 0.346(3) 0.085(17) Uiso d . 1 . . H
H9 0.659(7) 0.972(4) 0.453(3) 0.12(2) Uiso d . 1 . . H
H10 1.026(4) 0.750(3) 0.7308(19) 0.050(11) Uiso d . 1 . . H
H11 0.867(4) 0.677(2) 0.6706(19) 0.049(11) Uiso d . 1 . . H
H12 0.803(5) 0.547(3) 0.709(2) 0.059(12) Uiso d . 1 . . H
H13 0.929(5) 0.503(3) 0.812(2) 0.074(14) Uiso d . 1 . . H
H14 1.113(5) 0.530(3) 0.917(2) 0.082(15) Uiso d . 1 . . H
H15 1.283(5) 0.617(3) 0.979(2) 0.077(14) Uiso d . 1 . . H
H16 1.431(4) 0.755(3) 0.985(2) 0.060(11) Uiso d . 1 . . H
H17 1.485(5) 0.888(3) 0.936(2) 0.071(13) Uiso d . 1 . . H
H18 1.355(5) 0.907(3) 0.831(2) 0.067(14) Uiso d . 1 . . H

loop_
_atom_site_aniso_label
_atom_site_aniso_U_11
_atom_site_aniso_U_22
_atom_site_aniso_U_33
_atom_site_aniso_U_12
_atom_site_aniso_U_13
_atom_site_aniso_U_23
I1 0.04129(12) 0.04398(12) 0.05023(12) 0.00735(9) -0.00119(9) -0.00296(9)
I2 0.04977(14) 0.06604(17) 0.05857(15) -0.00254(12) 0.01897(11) 0.00421(12)
I3 0.04779(13) 0.05446(14) 0.05118(13) -0.00097(10) 0.01369(10) 0.00299(10)
Cl1 0.0545(6) 0.0747(7) 0.0798(7) 0.0033(5) 0.0214(5) -0.0048(6)
Cl2 0.0486(5) 0.0814(7) 0.0597(5) 0.0061(5) 0.0107(4) -0.0087(5)
Cl3 0.0363(4) 0.0489(5) 0.0535(4) -0.0013(3) 0.0056(3) -0.0033(4)
N1 0.0478(17) 0.0408(16) 0.0463(16) -0.0020(13) 0.0070(13) -0.0055(13)
N2 0.066(2) 0.0479(18) 0.0584(19) 0.0073(15) 0.0138(16) 0.0034(15)
N3 0.0403(15) 0.0394(16) 0.0476(15) -0.0002(12) 0.0039(12) 0.0026(13)
N4 0.0519(17) 0.0425(16) 0.0487(16) -0.0002(13) 0.0043(13) -0.0013(13)
C1 0.044(2) 0.053(2) 0.059(2) -0.0038(17) 0.0037(17) 0.0042(18)
C2 0.048(2) 0.051(2) 0.077(3) 0.0015(18) 0.011(2) 0.005(2)
C3 0.058(2) 0.046(2) 0.072(3) -0.0029(18) 0.021(2) -0.007(2)
C4 0.051(2) 0.051(2) 0.0505(19) -0.0075(16) 0.0155(16) -0.0057(16)
C5 0.079(3) 0.069(3) 0.055(2) -0.012(2) 0.013(2) -0.017(2)
C6 0.073(3) 0.089(3) 0.045(2) -0.011(3) 0.001(2) -0.006(2)
C7 0.049(2) 0.073(3) 0.0461(19) -0.0043(19) 0.0093(16) 0.0115(18)
C8 0.060(3) 0.094(4) 0.061(3) -0.003(3) 0.004(2) 0.029(3)
C9 0.069(3) 0.079(4) 0.090(4) 0.017(3) 0.013(3) 0.035(3)
C10 0.077(3) 0.060(3) 0.085(3) 0.011(2) 0.018(3) 0.014(2)
C11 0.0484(19) 0.052(2) 0.0438(17) -0.0064(16) 0.0139(15) 0.0044(15)
C12 0.0414(17) 0.0446(18) 0.0426(16) -0.0057(14) 0.0129(13) 0.0018(14)
C13 0.047(2) 0.055(2) 0.055(2) -0.0024(17) -0.0049(17) -0.0015(18)
C14 0.047(2) 0.056(2) 0.078(3) -0.0120(19) -0.0068(19) -0.003(2)
C15 0.056(2) 0.041(2) 0.079(3) -0.0060(18) 0.008(2) 0.004(2)
C16 0.0471(19) 0.0384(18) 0.0537(19) 0.0018(14) 0.0125(15) 0.0028(15)
C17 0.073(3) 0.049(2) 0.054(2) 0.004(2) 0.0107(19) 0.0114(18)
C18 0.080(3) 0.062(3) 0.0413(19) 0.008(2) 0.0023(19) 0.0068(18)
C19 0.052(2) 0.052(2) 0.0407(17) 0.0077(17) 0.0048(15) -0.0061(15)
C20 0.060(2) 0.064(3) 0.045(2) 0.008(2) -0.0042(17) -0.0114(18)
C21 0.055(2) 0.057(2) 0.060(2) -0.0039(19) -0.0015(18) -0.0155(19)
C22 0.055(2) 0.046(2) 0.063(2) -0.0085(18) 0.0035(18) -0.0053(18)
C23 0.0375(16) 0.0412(17) 0.0427(16) 0.0043(13) 0.0065(13) -0.0043(14)
C24 0.0359(16) 0.0378(16) 0.0433(16) 0.0040(13) 0.0094(13) -0.0015(13)

loop_
_atom_type_symbol
_atom_type_description
_atom_type_scat_dispersion_real
_atom_type_scat_dispersion_imag
_atom_type_scat_source
C C 0.0033 0.0016 'International Tables Vol C Tables 4.2.6.8 and 6.1.1.4'
H H 0.0000 0.0000 'International Tables Vol C Tables 4.2.6.8 and 6.1.1.4'
N N 0.0061 0.0033 'International Tables Vol C Tables 4.2.6.8 and 6.1.1.4'
Cl Cl 0.1484 0.1585 'International Tables Vol C Tables 4.2.6.8 and 6.1.1.4'
I I -0.4742 1.8119 'International Tables Vol C Tables 4.2.6.8 and 6.1.1.4'

loop_
_geom_angle_atom_site_label_1
_geom_angle_atom_site_label_2
_geom_angle_atom_site_label_3
_geom_angle_site_symmetry_1
_geom_angle_site_symmetry_3
_geom_angle
_geom_angle_publ_flag
Cl1 I1 Cl2 . . 178.65(4) y
I2 I3 Cl3 . . 172.11(2) y
I3 Cl3 I2 . 1_455 174.44(3) y
Cl3 I2 I3 1_655 . 168.68(2) y
C1 N1 C12 . . 123.2(3) ?
C1 N1 H1 . . 122(3) ?
C12 N1 H1 . . 115(3) ?
C10 N2 C11 . . 116.2(4) ?
C13 N3 C24 . . 123.3(3) ?
C13 N3 H10 . . 116(3) ?
C24 N3 H10 . . 121(3) ?
C22 N4 C23 . . 116.6(3) ?
N1 C1 C2 . . 120.1(4) ?
N1 C1 H2 . . 118(3) ?
C2 C1 H2 . . 122(3) ?
C3 C2 C1 . . 119.4(4) ?
C3 C2 H3 . . 123(3) ?
C1 C2 H3 . . 118(3) ?
C2 C3 C4 . . 121.0(4) ?
C2 C3 H4 . . 116(3) ?
C4 C3 H4 . . 123(3) ?
C12 C4 C3 . . 117.7(4) ?
C12 C4 C5 . . 117.9(4) ?
C3 C4 C5 . . 124.4(4) ?
C6 C5 C4 . . 121.1(4) ?
C6 C5 H5 . . 123(3) ?
C4 C5 H5 . . 116(3) ?
C5 C6 C7 . . 122.2(4) ?
C5 C6 H6 . . 118(4) ?
C7 C6 H6 . . 120(4) ?
C8 C7 C11 . . 116.5(4) ?
C8 C7 C6 . . 124.5(4) ?
C11 C7 C6 . . 118.9(4) ?
C9 C8 C7 . . 119.7(5) ?
C9 C8 H7 . . 123(3) ?
C7 C8 H7 . . 117(3) ?
C8 C9 C10 . . 119.2(5) ?
C8 C9 H8 . . 122(4) ?
C10 C9 H8 . . 118(4) ?
N2 C10 C9 . . 124.7(5) ?
N2 C10 H9 . . 111(3) ?
C9 C10 H9 . . 124(3) ?
N2 C11 C7 . . 123.6(4) ?
N2 C11 C12 . . 118.2(3) ?
C7 C11 C12 . . 118.2(3) ?
N1 C12 C4 . . 118.6(3) ?
N1 C12 C11 . . 119.9(3) ?
C4 C12 C11 . . 121.6(3) ?
N3 C13 C14 . . 119.5(4) ?
N3 C13 H11 . . 116(3) ?
C14 C13 H11 . . 124(3) ?
C15 C14 C13 . . 120.0(4) ?
C15 C14 H12 . . 120(3) ?
C13 C14 H12 . . 120(3) ?
C14 C15 C16 . . 120.1(4) ?
C14 C15 H13 . . 123(3) ?
C16 C15 H13 . . 116(3) ?
C24 C16 C15 . . 118.0(3) ?
C24 C16 C17 . . 118.5(3) ?
C15 C16 C17 . . 123.6(4) ?
C18 C17 C16 . . 121.0(4) ?
C18 C17 H14 . . 120(3) ?
C16 C17 H14 . . 119(3) ?
C17 C18 C19 . . 121.3(4) ?
C17 C18 H15 . . 119(3) ?
C19 C18 H15 . . 120(3) ?
C23 C19 C20 . . 116.9(4) ?
C23 C19 C18 . . 119.4(3) ?
C20 C19 C18 . . 123.7(4) ?
C21 C20 C19 . . 119.6(4) ?
C21 C20 H16 . . 121(3) ?
C19 C20 H16 . . 119(3) ?
C20 C21 C22 . . 118.3(4) ?
C20 C21 H17 . . 122(2) ?
C22 C21 H17 . . 120(2) ?
N4 C22 C21 . . 124.7(4) ?
N4 C22 H18 . . 121(3) ?
C21 C22 H18 . . 114(3) ?
N4 C23 C19 . . 123.9(3) ?
N4 C23 C24 . . 117.9(3) ?
C19 C23 C24 . . 118.2(3) ?
N3 C24 C16 . . 119.1(3) ?
N3 C24 C23 . . 119.3(3) ?
C16 C24 C23 . . 121.6(3) ?

loop_
_geom_bond_atom_site_label_1
_geom_bond_atom_site_label_2
_geom_bond_site_symmetry_2
_geom_bond_distance
_geom_bond_publ_flag
I1 Cl1 . 2.5417(11) y
I1 Cl2 . 2.5575(10) y
I2 I3 . 2.7371(4) y
I3 Cl3 . 3.0404(9) y
Cl3 I2 1_455 3.1584(9) y
N1 C1 . 1.323(5) ?
N1 C12 . 1.355(4) ?
N1 H1 . 0.76(4) ?
N2 C10 . 1.324(6) ?
N2 C11 . 1.351(5) ?
N3 C13 . 1.329(5) ?
N3 C24 . 1.350(4) ?
N3 H10 . 0.80(4) ?
N4 C22 . 1.312(5) ?
N4 C23 . 1.348(4) ?
C1 C2 . 1.372(6) ?
C1 H2 . 0.88(4) ?
C2 C3 . 1.358(6) ?
C2 H3 . 0.84(4) ?
C3 C4 . 1.404(6) ?
C3 H4 . 0.89(4) ?
C4 C12 . 1.401(5) ?
C4 C5 . 1.432(6) ?
C5 C6 . 1.324(7) ?
C5 H5 . 0.93(5) ?
C6 C7 . 1.426(7) ?
C6 H6 . 0.92(5) ?
C7 C8 . 1.402(6) ?
C7 C11 . 1.412(5) ?
C8 C9 . 1.350(8) ?
C8 H7 . 0.95(5) ?
C9 C10 . 1.375(8) ?
C9 H8 . 0.84(5) ?
C10 H9 . 1.09(6) ?
C11 C12 . 1.424(5) ?
C13 C14 . 1.371(6) ?
C13 H11 . 0.86(4) ?
C14 C15 . 1.365(6) ?
C14 H12 . 0.89(4) ?
C15 C16 . 1.407(5) ?
C15 H13 . 0.87(5) ?
C16 C24 . 1.390(5) ?
C16 C17 . 1.430(5) ?
C17 C18 . 1.342(6) ?
C17 H14 . 0.91(5) ?
C18 C19 . 1.437(6) ?
C18 H15 . 0.95(5) ?
C19 C23 . 1.400(5) ?
C19 C20 . 1.405(5) ?
C20 C21 . 1.362(6) ?
C20 H16 . 0.93(4) ?
C21 C22 . 1.394(6) ?
C21 H17 . 1.04(5) ?
C22 H18 . 0.86(4) ?
C23 C24 . 1.434(4) ?

loop_
_geom_hbond_atom_site_label_D
_geom_hbond_atom_site_label_H
_geom_hbond_atom_site_label_A
_geom_hbond_site_symmetry_A
_geom_hbond_distance_DH
_geom_hbond_distance_HA
_geom_hbond_distance_DA
_geom_hbond_angle_DHA
N1 H1 Cl3 . 0.76(4) 2.53(4) 3.162(3) 142(4)
N3 H10 Cl3 . 0.80(4) 2.48(4) 3.181(3) 148(4)
C1 H2 Cl1 1_655 0.88(4) 2.90(4) 3.606(4) 138(4)
C5 H5 Cl1 3_666 0.93(5) 2.90(5) 3.667(5) 141(4)
C6 H6 I2 4_475 0.92(5) 3.05(5) 3.813(4) 142(4)
C13 H11 Cl2 . 0.86(4) 2.93(4) 3.531(4) 128(3)
C14 H12 I1 . 0.89(4) 3.24(4) 3.900(4) 133(3)
C15 H13 Cl3 2_746 0.87(5) 2.82(5) 3.634(4) 158(4)
C18 H15 I3 4_576 0.95(5) 3.13(5) 3.956(4) 146(4)
C21 H17 Cl2 4_676 1.04(5) 2.84(4) 3.722(4) 143(3)
C22 H18 I1 2_756 0.86(4) 3.31(4) 3.983(4) 137(4)
